data_7709169
loop_
_publ_author_name
'Mrzyg\/l\'od, Aleksandra'
'Kubicki, Maciej'
'Dudziec, Beata'

_publ_section_title
;
 Vinyl- and chloromethyl-substituted mono-T8 and double-decker
 silsesquioxanes as specific cores to low generation dendritic systems
;
_journal_name_full 'Dalton Transactions'
_journal_paper_doi 10.1039/D1DT04012J
_journal_year 2022
_chemical_formula_moiety 'C60 H58 O13 Si10'
_chemical_formula_sum 'C60 H58 O13 Si10'
_chemical_formula_weight 1267.96
_space_group_crystal_system monoclinic
_space_group_IT_number 14
_space_group_name_Hall '-P 2yn'
_space_group_name_H-M_alt 'P 1 21/n 1'
_atom_sites_solution_hydrogens geom
_audit_creation_method SHELXL-2014/7
_audit_update_record
;
2021-07-22 deposited with the CCDC.	2021-12-07 downloaded from the CCDC.
;
_cell_angle_alpha 90
_cell_angle_beta 98.1972(5)
_cell_angle_gamma 90
_cell_formula_units_Z 4
_cell_length_a 14.33150(8)
_cell_length_b 21.30979(12)
_cell_length_c 21.06412(11)
_cell_measurement_reflns_used 36251
_cell_measurement_temperature 130(1)
_cell_measurement_theta_max 76.3000
_cell_measurement_theta_min 2.9470
_cell_volume 6367.28(6)
_computing_cell_refinement 'CrysAlisPro 1.171.38.43c (Rigaku OD, 2015)'
_computing_data_collection 'CrysAlisPro 1.171.38.43c (Rigaku OD, 2015)'
_computing_data_reduction 'CrysAlisPro 1.171.38.43c (Rigaku OD, 2015)'
_computing_molecular_graphics 'Mercury (Macrae et al., 2008)'
_computing_publication_material 'SHELXL-2014/7 (Sheldrick, 2015)'
_computing_structure_refinement 'SHELXL (Sheldrick, 2015)'
_computing_structure_solution 'SHELXT (Sheldrick, 2015)'
_diffrn_ambient_environment N~2~
_diffrn_ambient_temperature 130(1)
_diffrn_detector 'CCD plate'
_diffrn_detector_area_resol_mean 10.5357
_diffrn_detector_type Atlas
_diffrn_measured_fraction_theta_full 0.998
_diffrn_measured_fraction_theta_max 0.985
_diffrn_measurement_device 'four-circle diffractometer'
_diffrn_measurement_device_type 'SuperNova, Single source at offset/far, Atlas'
_diffrn_radiation_monochromator mirror
_diffrn_radiation_probe x-ray
_diffrn_radiation_type 'Cu K\a'
_diffrn_radiation_wavelength 1.54184
_diffrn_reflns_av_R_equivalents 0.0425
_diffrn_reflns_av_unetI/netI 0.0309
_diffrn_reflns_Laue_measured_fraction_full 0.998
_diffrn_reflns_Laue_measured_fraction_max 0.985
_diffrn_reflns_limit_h_max 16
_diffrn_reflns_limit_h_min -18
_diffrn_reflns_limit_k_max 26
_diffrn_reflns_limit_k_min -26
_diffrn_reflns_limit_l_max 26
_diffrn_reflns_limit_l_min -26
_diffrn_reflns_number 51662
_diffrn_reflns_point_group_measured_fraction_full 0.998
_diffrn_reflns_point_group_measured_fraction_max 0.985
_diffrn_reflns_theta_full 67.500
_diffrn_reflns_theta_max 76.616
_diffrn_reflns_theta_min 2.965
_diffrn_source 'micro-focus sealed X-ray tube'
_diffrn_source_type 'SuperNova (Cu) X-ray Source'
_exptl_absorpt_coefficient_mu 2.455
_exptl_absorpt_correction_T_max 1.00000
_exptl_absorpt_correction_T_min 0.28538
_exptl_absorpt_correction_type multi-scan
_exptl_absorpt_process_details
;
CrysAlisPro 1.171.40.53 (Rigaku Oxford Diffraction, 2019)
Empirical absorption correction using spherical harmonics,
 implemented in SCALE3 ABSPACK scaling algorithm.
;
_exptl_crystal_colour colourless
_exptl_crystal_density_diffrn 1.323
_exptl_crystal_description prism
_exptl_crystal_F_000 2648
_exptl_crystal_size_max 0.35
_exptl_crystal_size_mid 0.25
_exptl_crystal_size_min 0.1
_refine_diff_density_max 0.874
_refine_diff_density_min -0.350
_refine_diff_density_rms 0.058
_refine_ls_extinction_coef 0.00018(3)
_refine_ls_extinction_expression Fc^*^=kFc[1+0.001xFc^2^\l^3^/sin(2\q)]^-1/4^
_refine_ls_extinction_method 'SHELXL-2014/7 (Sheldrick 2014'
_refine_ls_goodness_of_fit_ref 1.051
_refine_ls_hydrogen_treatment constr
_refine_ls_matrix_type full
_refine_ls_number_parameters 749
_refine_ls_number_reflns 13189
_refine_ls_number_restraints 0
_refine_ls_restrained_S_all 1.051
_refine_ls_R_factor_all 0.0421
_refine_ls_R_factor_gt 0.0390
_refine_ls_shift/su_max 0.002
_refine_ls_shift/su_mean 0.000
_refine_ls_structure_factor_coef Fsqd
_refine_ls_weighting_details 'w=1/[\s^2^(Fo^2^)+(0.0530P)^2^+3.9047P] where P=(Fo^2^+2Fc^2^)/3'
_refine_ls_weighting_scheme calc
_refine_ls_wR_factor_gt 0.1031
_refine_ls_wR_factor_ref 0.1050
_reflns_Friedel_coverage 0.000
_reflns_number_gt 12380
_reflns_number_total 13189
_reflns_threshold_expression 'I > 2\s(I)'
_cod_data_source_file d1dt04012j2.cif
_cod_data_source_block 2
_cod_original_sg_symbol_H-M 'P 21/n'
_cod_database_code 7709169
_shelx_shelxl_version_number 2014/7
_shelx_space_group_comment
;
The symmetry employed for this shelxl refinement is uniquely defined
by the following loop, which should always be used as a source of
symmetry information in preference to the above space-group names.
They are only intended as comments.
;

loop_
_space_group_symop_operation_xyz
'x, y, z'
'-x+1/2, y+1/2, -z+1/2'
'-x, -y, -z'
'x-1/2, -y-1/2, z-1/2'

loop_
_atom_site_label
_atom_site_type_symbol
_atom_site_fract_x
_atom_site_fract_y
_atom_site_fract_z
_atom_site_U_iso_or_equiv
_atom_site_adp_type
_atom_site_occupancy
_atom_site_site_symmetry_order
_atom_site_calc_flag
_atom_site_refinement_flags_posn
_atom_site_refinement_flags_adp
_atom_site_refinement_flags_occupancy
_atom_site_disorder_assembly
_atom_site_disorder_group
Si1 Si 0.43923(3) 0.61714(2) 0.41924(2) 0.01785(10) Uani 1 1 d . . . . .
C11 C 0.44605(12) 0.59842(8) 0.50486(8) 0.0211(3) Uani 1 1 d . . . . .
C12 C 0.53021(13) 0.60036(10) 0.54719(9) 0.0296(4) Uani 1 1 d . . . . .
H12 H 0.5874 0.6101 0.5315 0.036 Uiso 1 1 calc R U . . .
C13 C 0.53131(15) 0.58824(11) 0.61229(9) 0.0365(5) Uani 1 1 d . . . . .
H13 H 0.5889 0.5898 0.6408 0.044 Uiso 1 1 calc R U . . .
C14 C 0.44778(16) 0.57391(9) 0.63524(9) 0.0341(4) Uani 1 1 d . . . . .
H14 H 0.4482 0.5659 0.6797 0.041 Uiso 1 1 calc R U . . .
C15 C 0.36408(15) 0.57120(9) 0.59390(9) 0.0312(4) Uani 1 1 d . . . . .
H15 H 0.3072 0.5608 0.6097 0.037 Uiso 1 1 calc R U . . .
C16 C 0.36306(13) 0.58368(9) 0.52916(8) 0.0265(4) Uani 1 1 d . . . . .
H16 H 0.3051 0.5822 0.5010 0.032 Uiso 1 1 calc R U . . .
Si2 Si 0.37611(3) 0.74692(2) 0.35804(2) 0.01811(10) Uani 1 1 d . . . . .
C21 C 0.38689(12) 0.82342(8) 0.39974(8) 0.0221(3) Uani 1 1 d . . . . .
C22 C 0.33415(15) 0.87443(9) 0.37379(10) 0.0345(4) Uani 1 1 d . . . . .
H22 H 0.2889 0.8685 0.3367 0.041 Uiso 1 1 calc R U . . .
C23 C 0.34628(18) 0.93400(10) 0.40096(12) 0.0427(5) Uani 1 1 d . . . . .
H23 H 0.3095 0.9683 0.3826 0.051 Uiso 1 1 calc R U . . .
C24 C 0.41172(16) 0.94291(10) 0.45452(11) 0.0382(5) Uani 1 1 d . . . . .
H24 H 0.4206 0.9835 0.4730 0.046 Uiso 1 1 calc R U . . .
C25 C 0.46465(16) 0.89318(11) 0.48164(11) 0.0396(5) Uani 1 1 d . . . . .
H25 H 0.5096 0.8996 0.5188 0.047 Uiso 1 1 calc R U . . .
C26 C 0.45224(14) 0.83362(10) 0.45458(9) 0.0319(4) Uani 1 1 d . . . . .
H26 H 0.4887 0.7995 0.4736 0.038 Uiso 1 1 calc R U . . .
Si3 Si 0.52827(3) 0.73271(2) 0.26437(2) 0.01922(10) Uani 1 1 d . . . . .
C31 C 0.61096(13) 0.79848(9) 0.26223(10) 0.0303(4) Uani 1 1 d . . . . .
C32 C 0.6387(2) 0.83531(12) 0.31534(12) 0.0502(6) Uani 1 1 d . . . . .
H32 H 0.6073 0.8320 0.3520 0.060 Uiso 1 1 calc R U . . .
C33 C 0.7136(2) 0.87778(15) 0.31523(15) 0.0682(9) Uani 1 1 d . . . . .
H33 H 0.7331 0.9031 0.3518 0.082 Uiso 1 1 calc R U . . .
C34 C 0.7588(2) 0.88264(14) 0.26206(15) 0.0610(8) Uani 1 1 d . . . . .
H34 H 0.8105 0.9106 0.2628 0.073 Uiso 1 1 calc R U . . .
C35 C 0.73064(18) 0.84818(12) 0.20839(14) 0.0520(6) Uani 1 1 d . . . . .
H35 H 0.7611 0.8529 0.1715 0.062 Uiso 1 1 calc R U . . .
C36 C 0.65715(16) 0.80614(11) 0.20832(12) 0.0403(5) Uani 1 1 d . . . . .
H36 H 0.6375 0.7819 0.1710 0.048 Uiso 1 1 calc R U . . .
Si4 Si 0.58608(3) 0.60404(2) 0.32846(2) 0.01829(10) Uani 1 1 d . . . . .
C41 C 0.70599(12) 0.57133(8) 0.34714(8) 0.0219(3) Uani 1 1 d . . . . .
C42 C 0.75620(14) 0.57707(10) 0.40893(10) 0.0325(4) Uani 1 1 d . . . . .
H42 H 0.7294 0.5997 0.4407 0.039 Uiso 1 1 calc R U . . .
C43 C 0.84471(15) 0.55003(11) 0.42423(11) 0.0409(5) Uani 1 1 d . . . . .
H43 H 0.8781 0.5546 0.4663 0.049 Uiso 1 1 calc R U . . .
C44 C 0.88460(14) 0.51660(10) 0.37883(11) 0.0356(4) Uani 1 1 d . . . . .
H44 H 0.9449 0.4979 0.3896 0.043 Uiso 1 1 calc R U . . .
C45 C 0.83630(14) 0.51056(10) 0.31771(10) 0.0339(4) Uani 1 1 d . . . . .
H45 H 0.8636 0.4877 0.2863 0.041 Uiso 1 1 calc R U . . .
C46 C 0.74790(13) 0.53767(9) 0.30179(9) 0.0288(4) Uani 1 1 d . . . . .
H46 H 0.7155 0.5332 0.2594 0.035 Uiso 1 1 calc R U . . .
Si5 Si 0.28553(3) 0.55628(2) 0.31641(2) 0.01791(10) Uani 1 1 d . . . . .
C51 C 0.21291(12) 0.48790(8) 0.33244(8) 0.0217(3) Uani 1 1 d . . . . .
C52 C 0.14537(16) 0.46513(11) 0.28371(10) 0.0399(5) Uani 1 1 d . . . . .
H52 H 0.1373 0.4850 0.2429 0.048 Uiso 1 1 calc R U . . .
C53 C 0.08952(19) 0.41359(12) 0.29388(13) 0.0515(6) Uani 1 1 d . . . . .
H53 H 0.0432 0.3990 0.2603 0.062 Uiso 1 1 calc R U . . .
C54 C 0.10138(17) 0.38387(10) 0.35235(12) 0.0426(5) Uani 1 1 d . . . . .
H54 H 0.0638 0.3484 0.3590 0.051 Uiso 1 1 calc R U . . .
C55 C 0.16782(17) 0.40546(10) 0.40137(11) 0.0394(5) Uani 1 1 d . . . . .
H55 H 0.1761 0.3848 0.4417 0.047 Uiso 1 1 calc R U . . .
C56 C 0.22278(14) 0.45758(9) 0.39162(9) 0.0305(4) Uani 1 1 d . . . . .
H56 H 0.2676 0.4727 0.4258 0.037 Uiso 1 1 calc R U . . .
Si6 Si 0.43399(3) 0.54477(2) 0.22212(2) 0.01919(10) Uani 1 1 d . . . . .
C61 C 0.45497(13) 0.46854(9) 0.18537(8) 0.0256(4) Uani 1 1 d . . . . .
C62 C 0.52240(15) 0.46264(12) 0.14374(10) 0.0393(5) Uani 1 1 d . . . . .
H62 H 0.5535 0.4989 0.1310 0.047 Uiso 1 1 calc R U . . .
C63 C 0.54406(17) 0.40388(14) 0.12087(13) 0.0543(7) Uani 1 1 d . . . . .
H63 H 0.5903 0.4002 0.0930 0.065 Uiso 1 1 calc R U . . .
C64 C 0.4989(2) 0.35122(13) 0.13848(14) 0.0598(8) Uani 1 1 d . . . . .
H64 H 0.5142 0.3112 0.1229 0.072 Uiso 1 1 calc R U . . .
C65 C 0.4316(2) 0.35614(11) 0.17862(12) 0.0532(7) Uani 1 1 d . . . . .
H65 H 0.4002 0.3196 0.1905 0.064 Uiso 1 1 calc R U . . .
C66 C 0.40924(16) 0.41458(9) 0.20188(9) 0.0353(4) Uani 1 1 d . . . . .
H66 H 0.3623 0.4177 0.2293 0.042 Uiso 1 1 calc R U . . .
Si7 Si 0.46149(3) 0.66075(2) 0.13707(2) 0.02087(10) Uani 1 1 d . . . . .
C71 C 0.56973(12) 0.64117(9) 0.10303(8) 0.0249(3) Uani 1 1 d . . . . .
C72 C 0.65676(14) 0.64044(10) 0.14156(10) 0.0341(4) Uani 1 1 d . . . . .
H72 H 0.6604 0.6502 0.1859 0.041 Uiso 1 1 calc R U . . .
C73 C 0.73852(16) 0.62568(13) 0.11647(12) 0.0476(6) Uani 1 1 d . . . . .
H73 H 0.7976 0.6252 0.1435 0.057 Uiso 1 1 calc R U . . .
C74 C 0.73357(17) 0.61164(14) 0.05206(13) 0.0511(6) Uani 1 1 d . . . . .
H74 H 0.7895 0.6019 0.0347 0.061 Uiso 1 1 calc R U . . .
C75 C 0.64829(18) 0.61168(13) 0.01288(11) 0.0470(6) Uani 1 1 d . . . . .
H75 H 0.6451 0.6014 -0.0313 0.056 Uiso 1 1 calc R U . . .
C76 C 0.56681(15) 0.62677(11) 0.03818(10) 0.0359(4) Uani 1 1 d . . . . .
H76 H 0.5081 0.6273 0.0108 0.043 Uiso 1 1 calc R U . . .
Si8 Si 0.18537(3) 0.68309(2) 0.32286(2) 0.01986(10) Uani 1 1 d . . . . .
C81 C 0.15464(12) 0.67175(9) 0.40478(8) 0.0245(3) Uani 1 1 d . . . . .
C82 C 0.17761(14) 0.71627(10) 0.45329(9) 0.0329(4) Uani 1 1 d . . . . .
H82 H 0.2070 0.7544 0.4438 0.039 Uiso 1 1 calc R U . . .
C83 C 0.15823(16) 0.70570(12) 0.51524(10) 0.0399(5) Uani 1 1 d . . . . .
H83 H 0.1742 0.7365 0.5476 0.048 Uiso 1 1 calc R U . . .
C84 C 0.11559(15) 0.65009(12) 0.52975(10) 0.0392(5) Uani 1 1 d . . . . .
H84 H 0.1027 0.6426 0.5721 0.047 Uiso 1 1 calc R U . . .
C85 C 0.09184(14) 0.60562(11) 0.48247(10) 0.0355(4) Uani 1 1 d . . . . .
H85 H 0.0625 0.5676 0.4924 0.043 Uiso 1 1 calc R U . . .
C86 C 0.11080(13) 0.61635(9) 0.42047(9) 0.0295(4) Uani 1 1 d . . . . .
H86 H 0.0937 0.5856 0.3883 0.035 Uiso 1 1 calc R U . . .
Si9 Si 0.28279(4) 0.69782(3) 0.03685(2) 0.02949(12) Uani 1 1 d . . . . .
C91 C 0.23640(17) 0.62155(12) 0.00323(12) 0.0449(5) Uani 1 1 d . . . . .
H91 H 0.1783 0.6223 -0.0249 0.054 Uiso 1 1 calc R U . . .
C92 C 0.2772(2) 0.56652(13) 0.01506(14) 0.0584(7) Uani 1 1 d . . . . .
H92A H 0.3354 0.5637 0.0429 0.070 Uiso 1 1 calc R U . . .
H92B H 0.2485 0.5297 -0.0042 0.070 Uiso 1 1 calc R U . . .
C93 C 0.19827(16) 0.73542(12) 0.08386(13) 0.0455(5) Uani 1 1 d . . . . .
H93 H 0.1356 0.7417 0.0633 0.055 Uiso 1 1 calc R U . . .
C94 C 0.2190(2) 0.75414(14) 0.14392(14) 0.0554(7) Uani 1 1 d . . . . .
H94A H 0.2810 0.7487 0.1660 0.066 Uiso 1 1 calc R U . . .
H94B H 0.1720 0.7731 0.1651 0.066 Uiso 1 1 calc R U . . .
C95 C 0.30624(17) 0.74915(11) -0.03033(10) 0.0433(5) Uani 1 1 d . . . . .
H95 H 0.2552 0.7588 -0.0628 0.052 Uiso 1 1 calc R U . . .
C96 C 0.38963(19) 0.77289(11) -0.03554(11) 0.0462(5) Uani 1 1 d . . . . .
H96A H 0.4420 0.7640 -0.0038 0.055 Uiso 1 1 calc R U . . .
H96B H 0.3974 0.7989 -0.0710 0.055 Uiso 1 1 calc R U . . .
Si10 Si 0.00163(3) 0.68713(2) 0.22615(2) 0.02359(11) Uani 1 1 d . . . . .
C101 C 0.02702(15) 0.61833(10) 0.17728(10) 0.0352(4) Uani 1 1 d . . . . .
H101 H 0.0774 0.6221 0.1527 0.042 Uiso 1 1 calc R U . . .
C102 C -0.01913(18) 0.56465(11) 0.17387(12) 0.0459(5) Uani 1 1 d . . . . .
H10A H -0.0700 0.5589 0.1977 0.055 Uiso 1 1 calc R U . . .
H10B H -0.0015 0.5317 0.1476 0.055 Uiso 1 1 calc R U . . .
C103 C -0.03710(13) 0.75495(9) 0.17405(9) 0.0305(4) Uani 1 1 d . . . . .
H103 H -0.0311 0.7957 0.1926 0.037 Uiso 1 1 calc R U . . .
C104 C -0.07247(17) 0.75047(11) 0.11286(10) 0.0414(5) Uani 1 1 d . . . . .
H10C H -0.0794 0.7105 0.0928 0.050 Uiso 1 1 calc R U . . .
H10D H -0.0910 0.7872 0.0888 0.050 Uiso 1 1 calc R U . . .
C105 C -0.08731(14) 0.66813(10) 0.27885(9) 0.0314(4) Uani 1 1 d . . . . .
H105 H -0.0776 0.6319 0.3053 0.038 Uiso 1 1 calc R U . . .
C106 C -0.16293(16) 0.70193(12) 0.28164(12) 0.0436(5) Uani 1 1 d . . . . .
H10E H -0.1744 0.7384 0.2557 0.052 Uiso 1 1 calc R U . . .
H10F H -0.2063 0.6900 0.3096 0.052 Uiso 1 1 calc R U . . .
O1 O 0.41070(9) 0.69042(6) 0.40702(6) 0.0238(2) Uani 1 1 d . . . . .
O2 O 0.44074(9) 0.74915(6) 0.30134(6) 0.0259(3) Uani 1 1 d . . . . .
O3 O 0.58745(8) 0.67473(6) 0.30039(6) 0.0242(2) Uani 1 1 d . . . . .
O4 O 0.53953(8) 0.60558(6) 0.39414(5) 0.0228(2) Uani 1 1 d . . . . .
O5 O 0.52437(9) 0.56134(6) 0.27475(6) 0.0247(3) Uani 1 1 d . . . . .
O6 O 0.35958(8) 0.57313(6) 0.37928(6) 0.0230(2) Uani 1 1 d . . . . .
O7 O 0.26813(8) 0.73559(6) 0.32565(6) 0.0232(2) Uani 1 1 d . . . . .
O8 O 0.48695(9) 0.71385(6) 0.19165(6) 0.0265(3) Uani 1 1 d . . . . .
O9 O 0.22017(9) 0.61695(6) 0.29621(6) 0.0236(2) Uani 1 1 d . . . . .
O10 O 0.34098(9) 0.53991(6) 0.25675(6) 0.0240(2) Uani 1 1 d . . . . .
O11 O 0.41938(9) 0.59961(6) 0.16896(6) 0.0269(3) Uani 1 1 d . . . . .
O12 O 0.38283(9) 0.68737(6) 0.08227(6) 0.0290(3) Uani 1 1 d . . . . .
O13 O 0.09903(9) 0.70794(6) 0.27223(6) 0.0264(3) Uani 1 1 d . . . . .

loop_
_atom_site_aniso_label
_atom_site_aniso_U_11
_atom_site_aniso_U_22
_atom_site_aniso_U_33
_atom_site_aniso_U_23
_atom_site_aniso_U_13
_atom_site_aniso_U_12
Si1 0.0174(2) 0.0198(2) 0.01601(19) 0.00108(15) 0.00114(15) -0.00078(16)
C11 0.0238(8) 0.0202(7) 0.0189(7) 0.0010(6) 0.0018(6) 0.0007(6)
C12 0.0254(9) 0.0398(10) 0.0228(8) 0.0014(7) 0.0008(7) 0.0034(8)
C13 0.0375(11) 0.0477(12) 0.0219(9) 0.0017(8) -0.0038(7) 0.0100(9)
C14 0.0520(12) 0.0317(10) 0.0191(8) 0.0052(7) 0.0066(8) 0.0067(9)
C15 0.0399(11) 0.0288(9) 0.0272(9) 0.0033(7) 0.0129(8) -0.0019(8)
C16 0.0283(9) 0.0286(9) 0.0226(8) 0.0002(7) 0.0033(7) -0.0035(7)
Si2 0.0175(2) 0.0174(2) 0.0191(2) -0.00028(15) 0.00150(16) -0.00049(16)
C21 0.0205(8) 0.0226(8) 0.0240(8) -0.0018(6) 0.0057(6) -0.0042(6)
C22 0.0414(11) 0.0243(9) 0.0348(10) -0.0034(8) -0.0042(8) 0.0007(8)
C23 0.0572(14) 0.0221(9) 0.0478(12) -0.0028(9) 0.0046(10) 0.0022(9)
C24 0.0444(12) 0.0275(10) 0.0456(11) -0.0143(9) 0.0160(9) -0.0127(9)
C25 0.0340(11) 0.0462(12) 0.0377(11) -0.0182(9) 0.0021(8) -0.0107(9)
C26 0.0300(10) 0.0344(10) 0.0297(9) -0.0070(8) -0.0015(7) 0.0005(8)
Si3 0.0181(2) 0.0192(2) 0.0205(2) 0.00295(16) 0.00311(16) -0.00087(16)
C31 0.0236(9) 0.0260(9) 0.0390(10) 0.0111(8) -0.0035(7) -0.0029(7)
C32 0.0612(16) 0.0453(13) 0.0399(12) 0.0060(10) -0.0074(11) -0.0231(12)
C33 0.076(2) 0.0630(18) 0.0576(16) 0.0039(14) -0.0189(14) -0.0358(16)
C34 0.0482(15) 0.0547(15) 0.0746(19) 0.0304(14) -0.0103(13) -0.0242(12)
C35 0.0390(13) 0.0493(14) 0.0676(16) 0.0260(12) 0.0074(11) -0.0084(11)
C36 0.0344(11) 0.0354(11) 0.0523(13) 0.0138(10) 0.0100(9) -0.0030(9)
Si4 0.0155(2) 0.0199(2) 0.0191(2) 0.00175(16) 0.00135(15) -0.00003(16)
C41 0.0173(8) 0.0194(7) 0.0288(8) 0.0028(6) 0.0026(6) -0.0003(6)
C42 0.0242(9) 0.0369(10) 0.0341(10) -0.0060(8) -0.0035(7) 0.0048(8)
C43 0.0279(10) 0.0465(12) 0.0438(11) -0.0038(10) -0.0108(9) 0.0073(9)
C44 0.0196(9) 0.0328(10) 0.0534(12) 0.0055(9) 0.0018(8) 0.0051(8)
C45 0.0285(10) 0.0316(10) 0.0441(11) 0.0055(8) 0.0141(8) 0.0054(8)
C46 0.0257(9) 0.0314(9) 0.0298(9) 0.0035(7) 0.0061(7) 0.0016(7)
Si5 0.0173(2) 0.0178(2) 0.0185(2) -0.00075(15) 0.00204(15) -0.00275(16)
C51 0.0195(8) 0.0210(8) 0.0254(8) -0.0008(6) 0.0053(6) -0.0017(6)
C52 0.0426(12) 0.0398(11) 0.0342(10) 0.0070(9) -0.0057(9) -0.0180(10)
C53 0.0488(14) 0.0475(14) 0.0535(14) 0.0017(11) -0.0081(11) -0.0282(12)
C54 0.0426(12) 0.0308(10) 0.0568(13) -0.0003(10) 0.0158(10) -0.0177(9)
C55 0.0512(13) 0.0310(10) 0.0381(11) 0.0071(8) 0.0133(9) -0.0090(9)
C56 0.0356(10) 0.0282(9) 0.0278(9) 0.0024(7) 0.0043(7) -0.0069(8)
Si6 0.0192(2) 0.0210(2) 0.01737(19) -0.00011(16) 0.00243(16) -0.00168(16)
C61 0.0239(9) 0.0281(9) 0.0228(8) -0.0044(7) -0.0039(6) 0.0032(7)
C62 0.0298(10) 0.0506(13) 0.0371(10) -0.0157(9) 0.0031(8) 0.0041(9)
C63 0.0364(12) 0.0711(18) 0.0522(14) -0.0343(13) -0.0047(10) 0.0179(12)
C64 0.0649(17) 0.0460(14) 0.0592(15) -0.0285(12) -0.0233(13) 0.0294(13)
C65 0.0763(18) 0.0262(11) 0.0492(13) -0.0060(10) -0.0181(13) 0.0027(11)
C66 0.0480(12) 0.0270(9) 0.0283(9) -0.0022(7) -0.0040(8) -0.0012(9)
Si7 0.0184(2) 0.0262(2) 0.0179(2) 0.00371(17) 0.00232(16) 0.00097(17)
C71 0.0216(8) 0.0274(9) 0.0265(8) 0.0008(7) 0.0058(7) 0.0007(7)
C72 0.0262(10) 0.0425(11) 0.0332(9) -0.0069(8) 0.0025(8) 0.0013(8)
C73 0.0240(10) 0.0655(16) 0.0528(13) -0.0140(12) 0.0041(9) 0.0032(10)
C74 0.0305(11) 0.0683(17) 0.0583(15) -0.0173(13) 0.0193(10) 0.0044(11)
C75 0.0452(13) 0.0629(15) 0.0355(11) -0.0125(11) 0.0147(10) 0.0051(11)
C76 0.0310(10) 0.0480(12) 0.0291(9) -0.0050(9) 0.0050(8) 0.0033(9)
Si8 0.0171(2) 0.0195(2) 0.0219(2) -0.00036(16) -0.00105(16) -0.00048(16)
C81 0.0185(8) 0.0291(9) 0.0259(8) 0.0000(7) 0.0027(6) 0.0020(7)
C82 0.0328(10) 0.0351(10) 0.0315(9) -0.0048(8) 0.0071(8) -0.0038(8)
C83 0.0383(11) 0.0515(13) 0.0307(10) -0.0094(9) 0.0080(8) -0.0003(10)
C84 0.0310(10) 0.0597(14) 0.0280(9) 0.0045(9) 0.0081(8) 0.0034(10)
C85 0.0282(10) 0.0433(11) 0.0354(10) 0.0094(9) 0.0062(8) -0.0014(8)
C86 0.0257(9) 0.0327(10) 0.0299(9) 0.0015(7) 0.0033(7) -0.0010(7)
Si9 0.0216(2) 0.0358(3) 0.0296(2) 0.0049(2) -0.00171(19) 0.0003(2)
C91 0.0354(12) 0.0542(14) 0.0437(12) -0.0016(10) 0.0010(9) -0.0120(10)
C92 0.0704(18) 0.0441(14) 0.0590(16) -0.0028(12) 0.0034(13) -0.0177(13)
C93 0.0259(10) 0.0539(14) 0.0577(14) 0.0012(11) 0.0101(9) 0.0039(10)
C94 0.0469(14) 0.0650(17) 0.0597(16) -0.0044(13) 0.0264(12) 0.0006(12)
C95 0.0481(13) 0.0466(13) 0.0315(10) 0.0125(9) -0.0068(9) 0.0053(10)
C96 0.0588(15) 0.0437(13) 0.0372(11) 0.0106(10) 0.0103(10) -0.0025(11)
Si10 0.0200(2) 0.0249(2) 0.0244(2) 0.00163(18) -0.00200(17) -0.00004(17)
C101 0.0321(10) 0.0380(11) 0.0338(10) -0.0056(8) -0.0016(8) 0.0033(8)
C102 0.0470(13) 0.0381(12) 0.0494(13) -0.0105(10) -0.0039(10) 0.0020(10)
C103 0.0269(9) 0.0323(10) 0.0310(9) 0.0056(8) -0.0001(7) -0.0004(7)
C104 0.0467(13) 0.0419(12) 0.0331(10) 0.0097(9) -0.0027(9) 0.0001(10)
C105 0.0296(10) 0.0317(9) 0.0324(9) 0.0051(8) 0.0024(7) -0.0046(8)
C106 0.0319(11) 0.0485(13) 0.0525(13) 0.0076(11) 0.0134(10) -0.0018(10)
O1 0.0264(6) 0.0213(6) 0.0230(6) 0.0025(5) 0.0009(5) 0.0006(5)
O2 0.0258(6) 0.0280(6) 0.0250(6) 0.0024(5) 0.0074(5) 0.0050(5)
O3 0.0200(6) 0.0232(6) 0.0291(6) 0.0050(5) 0.0030(5) 0.0010(5)
O4 0.0190(6) 0.0298(6) 0.0196(5) 0.0023(5) 0.0023(4) 0.0016(5)
O5 0.0223(6) 0.0265(6) 0.0242(6) -0.0011(5) -0.0007(5) -0.0017(5)
O6 0.0213(6) 0.0255(6) 0.0213(5) -0.0004(5) 0.0000(4) -0.0039(5)
O7 0.0217(6) 0.0202(6) 0.0264(6) -0.0001(5) -0.0013(5) -0.0019(5)
O8 0.0297(7) 0.0285(6) 0.0214(6) 0.0006(5) 0.0038(5) 0.0025(5)
O9 0.0244(6) 0.0205(6) 0.0248(6) -0.0008(5) -0.0006(5) -0.0001(5)
O10 0.0233(6) 0.0267(6) 0.0228(6) -0.0026(5) 0.0065(5) -0.0046(5)
O11 0.0256(6) 0.0301(7) 0.0248(6) 0.0065(5) 0.0024(5) -0.0026(5)
O12 0.0248(6) 0.0365(7) 0.0248(6) 0.0077(5) 0.0003(5) 0.0011(5)
O13 0.0219(6) 0.0249(6) 0.0302(6) 0.0006(5) -0.0040(5) 0.0008(5)

loop_
_atom_type_symbol
_atom_type_description
_atom_type_scat_dispersion_real
_atom_type_scat_dispersion_imag
_atom_type_scat_source
C C 0.0181 0.0091 'International Tables Vol C Tables 4.2.6.8 and 6.1.1.4'
H H 0.0000 0.0000 'International Tables Vol C Tables 4.2.6.8 and 6.1.1.4'
O O 0.0492 0.0322 'International Tables Vol C Tables 4.2.6.8 and 6.1.1.4'
Si Si 0.2541 0.3302 'International Tables Vol C Tables 4.2.6.8 and 6.1.1.4'

loop_
_geom_angle_atom_site_label_1
_geom_angle_atom_site_label_2
_geom_angle_atom_site_label_3
_geom_angle
_geom_angle_site_symmetry_1
_geom_angle_site_symmetry_3
_geom_angle_publ_flag
O6 Si1 O4 109.58(7) . . ?
O6 Si1 O1 109.38(7) . . ?
O4 Si1 O1 108.02(7) . . ?
O6 Si1 C11 108.66(7) . . ?
O4 Si1 C11 111.23(7) . . ?
O1 Si1 C11 109.95(7) . . ?
C12 C11 C16 118.46(16) . . ?
C12 C11 Si1 122.80(13) . . ?
C16 C11 Si1 118.70(13) . . ?
C13 C12 C11 120.74(18) . . ?
C13 C12 H12 119.6 . . ?
C11 C12 H12 119.6 . . ?
C14 C13 C12 119.64(19) . . ?
C14 C13 H13 120.2 . . ?
C12 C13 H13 120.2 . . ?
C15 C14 C13 120.34(17) . . ?
C15 C14 H14 119.8 . . ?
C13 C14 H14 119.8 . . ?
C14 C15 C16 119.92(18) . . ?
C14 C15 H15 120.0 . . ?
C16 C15 H15 120.0 . . ?
C15 C16 C11 120.90(18) . . ?
C15 C16 H16 119.6 . . ?
C11 C16 H16 119.6 . . ?
O2 Si2 O1 109.77(7) . . ?
O2 Si2 O7 107.93(7) . . ?
O1 Si2 O7 110.22(7) . . ?
O2 Si2 C21 107.95(7) . . ?
O1 Si2 C21 110.88(7) . . ?
O7 Si2 C21 110.02(7) . . ?
C22 C21 C26 117.80(17) . . ?
C22 C21 Si2 119.92(14) . . ?
C26 C21 Si2 122.09(14) . . ?
C21 C22 C23 121.45(19) . . ?
C21 C22 H22 119.3 . . ?
C23 C22 H22 119.3 . . ?
C24 C23 C22 119.6(2) . . ?
C24 C23 H23 120.2 . . ?
C22 C23 H23 120.2 . . ?
C23 C24 C25 120.33(19) . . ?
C23 C24 H24 119.8 . . ?
C25 C24 H24 119.8 . . ?
C24 C25 C26 120.0(2) . . ?
C24 C25 H25 120.0 . . ?
C26 C25 H25 120.0 . . ?
C25 C26 C21 120.79(19) . . ?
C25 C26 H26 119.6 . . ?
C21 C26 H26 119.6 . . ?
O2 Si3 O8 107.97(7) . . ?
O2 Si3 O3 109.34(7) . . ?
O8 Si3 O3 110.54(7) . . ?
O2 Si3 C31 113.32(8) . . ?
O8 Si3 C31 108.49(8) . . ?
O3 Si3 C31 107.19(8) . . ?
C32 C31 C36 118.4(2) . . ?
C32 C31 Si3 121.77(17) . . ?
C36 C31 Si3 119.22(16) . . ?
C31 C32 C33 119.9(3) . . ?
C31 C32 H32 120.1 . . ?
C33 C32 H32 120.1 . . ?
C34 C33 C32 119.9(3) . . ?
C34 C33 H33 120.1 . . ?
C32 C33 H33 120.1 . . ?
C35 C34 C33 121.2(2) . . ?
C35 C34 H34 119.4 . . ?
C33 C34 H34 119.4 . . ?
C34 C35 C36 119.1(3) . . ?
C34 C35 H35 120.5 . . ?
C36 C35 H35 120.5 . . ?
C35 C36 C31 121.5(2) . . ?
C35 C36 H36 119.3 . . ?
C31 C36 H36 119.3 . . ?
O5 Si4 O3 107.61(7) . . ?
O5 Si4 O4 111.03(7) . . ?
O3 Si4 O4 108.72(7) . . ?
O5 Si4 C41 109.71(7) . . ?
O3 Si4 C41 111.72(7) . . ?
O4 Si4 C41 108.07(7) . . ?
C46 C41 C42 117.81(17) . . ?
C46 C41 Si4 121.78(14) . . ?
C42 C41 Si4 120.34(14) . . ?
C43 C42 C41 120.73(19) . . ?
C43 C42 H42 119.6 . . ?
C41 C42 H42 119.6 . . ?
C44 C43 C42 120.5(2) . . ?
C44 C43 H43 119.7 . . ?
C42 C43 H43 119.7 . . ?
C45 C44 C43 119.53(18) . . ?
C45 C44 H44 120.2 . . ?
C43 C44 H44 120.2 . . ?
C44 C45 C46 120.40(19) . . ?
C44 C45 H45 119.8 . . ?
C46 C45 H45 119.8 . . ?
C45 C46 C41 120.97(18) . . ?
C45 C46 H46 119.5 . . ?
C41 C46 H46 119.5 . . ?
O6 Si5 O9 109.04(7) . . ?
O6 Si5 O10 110.29(7) . . ?
O9 Si5 O10 107.35(7) . . ?
O6 Si5 C51 110.28(7) . . ?
O9 Si5 C51 110.98(7) . . ?
O10 Si5 C51 108.87(7) . . ?
C56 C51 C52 117.95(17) . . ?
C56 C51 Si5 122.73(14) . . ?
C52 C51 Si5 119.31(14) . . ?
C53 C52 C51 121.0(2) . . ?
C53 C52 H52 119.5 . . ?
C51 C52 H52 119.5 . . ?
C54 C53 C52 120.1(2) . . ?
C54 C53 H53 120.0 . . ?
C52 C53 H53 120.0 . . ?
C53 C54 C55 120.07(19) . . ?
C53 C54 H54 120.0 . . ?
C55 C54 H54 120.0 . . ?
C54 C55 C56 120.0(2) . . ?
C54 C55 H55 120.0 . . ?
C56 C55 H55 120.0 . . ?
C51 C56 C55 120.93(19) . . ?
C51 C56 H56 119.5 . . ?
C55 C56 H56 119.5 . . ?
O11 Si6 O10 109.10(7) . . ?
O11 Si6 O5 109.25(7) . . ?
O10 Si6 O5 109.67(7) . . ?
O11 Si6 C61 111.12(8) . . ?
O10 Si6 C61 109.18(8) . . ?
O5 Si6 C61 108.50(7) . . ?
C66 C61 C62 118.29(19) . . ?
C66 C61 Si6 120.83(15) . . ?
C62 C61 Si6 120.72(16) . . ?
C63 C62 C61 120.3(2) . . ?
C63 C62 H62 119.8 . . ?
C61 C62 H62 119.8 . . ?
C64 C63 C62 120.3(2) . . ?
C64 C63 H63 119.8 . . ?
C62 C63 H63 119.8 . . ?
C63 C64 C65 120.2(2) . . ?
C63 C64 H64 119.9 . . ?
C65 C64 H64 119.9 . . ?
C64 C65 C66 120.1(3) . . ?
C64 C65 H65 119.9 . . ?
C66 C65 H65 119.9 . . ?
C61 C66 C65 120.7(2) . . ?
C61 C66 H66 119.6 . . ?
C65 C66 H66 119.6 . . ?
O12 Si7 O8 109.24(7) . . ?
O12 Si7 O11 108.58(7) . . ?
O8 Si7 O11 109.11(7) . . ?
O12 Si7 C71 110.16(8) . . ?
O8 Si7 C71 108.49(8) . . ?
O11 Si7 C71 111.23(8) . . ?
C72 C71 C76 117.99(17) . . ?
C72 C71 Si7 120.66(14) . . ?
C76 C71 Si7 121.35(15) . . ?
C71 C72 C73 121.12(19) . . ?
C71 C72 H72 119.4 . . ?
C73 C72 H72 119.4 . . ?
C74 C73 C72 119.7(2) . . ?
C74 C73 H73 120.2 . . ?
C72 C73 H73 120.2 . . ?
C75 C74 C73 120.4(2) . . ?
C75 C74 H74 119.8 . . ?
C73 C74 H74 119.8 . . ?
C74 C75 C76 119.6(2) . . ?
C74 C75 H75 120.2 . . ?
C76 C75 H75 120.2 . . ?
C75 C76 C71 121.1(2) . . ?
C75 C76 H76 119.4 . . ?
C71 C76 H76 119.4 . . ?
O13 Si8 O9 107.64(7) . . ?
O13 Si8 O7 106.65(7) . . ?
O9 Si8 O7 110.60(7) . . ?
O13 Si8 C81 113.46(8) . . ?
O9 Si8 C81 109.52(8) . . ?
O7 Si8 C81 108.94(7) . . ?
C82 C81 C86 117.82(17) . . ?
C82 C81 Si8 121.90(14) . . ?
C86 C81 Si8 120.22(14) . . ?
C83 C82 C81 121.2(2) . . ?
C83 C82 H82 119.4 . . ?
C81 C82 H82 119.4 . . ?
C84 C83 C82 119.9(2) . . ?
C84 C83 H83 120.1 . . ?
C82 C83 H83 120.1 . . ?
C85 C84 C83 119.87(19) . . ?
C85 C84 H84 120.1 . . ?
C83 C84 H84 120.1 . . ?
C84 C85 C86 120.2(2) . . ?
C84 C85 H85 119.9 . . ?
C86 C85 H85 119.9 . . ?
C85 C86 C81 121.01(19) . . ?
C85 C86 H86 119.5 . . ?
C81 C86 H86 119.5 . . ?
O12 Si9 C93 109.54(10) . . ?
O12 Si9 C95 106.84(9) . . ?
C93 Si9 C95 110.84(12) . . ?
O12 Si9 C91 110.07(10) . . ?
C93 Si9 C91 110.88(11) . . ?
C95 Si9 C91 108.58(11) . . ?
C92 C91 Si9 125.5(2) . . ?
C92 C91 H91 117.2 . . ?
Si9 C91 H91 117.2 . . ?
C91 C92 H92A 120.0 . . ?
C91 C92 H92B 120.0 . . ?
H92A C92 H92B 120.0 . . ?
C94 C93 Si9 124.6(2) . . ?
C94 C93 H93 117.7 . . ?
Si9 C93 H93 117.7 . . ?
C93 C94 H94A 120.0 . . ?
C93 C94 H94B 120.0 . . ?
H94A C94 H94B 120.0 . . ?
C96 C95 Si9 123.70(18) . . ?
C96 C95 H95 118.1 . . ?
Si9 C95 H95 118.1 . . ?
C95 C96 H96A 120.0 . . ?
C95 C96 H96B 120.0 . . ?
H96A C96 H96B 120.0 . . ?
O13 Si10 C105 107.73(8) . . ?
O13 Si10 C103 107.29(8) . . ?
C105 Si10 C103 110.63(9) . . ?
O13 Si10 C101 108.87(8) . . ?
C105 Si10 C101 111.46(10) . . ?
C103 Si10 C101 110.71(9) . . ?
C102 C101 Si10 125.38(19) . . ?
C102 C101 H101 117.3 . . ?
Si10 C101 H101 117.3 . . ?
C101 C102 H10A 120.0 . . ?
C101 C102 H10B 120.0 . . ?
H10A C102 H10B 120.0 . . ?
C104 C103 Si10 124.29(17) . . ?
C104 C103 H103 117.9 . . ?
Si10 C103 H103 117.9 . . ?
C103 C104 H10C 120.0 . . ?
C103 C104 H10D 120.0 . . ?
H10C C104 H10D 120.0 . . ?
C106 C105 Si10 123.49(17) . . ?
C106 C105 H105 118.3 . . ?
Si10 C105 H105 118.3 . . ?
C105 C106 H10E 120.0 . . ?
C105 C106 H10F 120.0 . . ?
H10E C106 H10F 120.0 . . ?
Si2 O1 Si1 149.75(8) . . ?
Si3 O2 Si2 157.35(9) . . ?
Si4 O3 Si3 147.72(8) . . ?
Si1 O4 Si4 140.78(8) . . ?
Si4 O5 Si6 155.20(9) . . ?
Si5 O6 Si1 152.62(9) . . ?
Si2 O7 Si8 140.10(8) . . ?
Si3 O8 Si7 149.85(9) . . ?
Si5 O9 Si8 143.01(8) . . ?
Si6 O10 Si5 150.16(9) . . ?
Si6 O11 Si7 148.38(9) . . ?
Si7 O12 Si9 161.48(10) . . ?
Si8 O13 Si10 144.43(9) . . ?

loop_
_geom_bond_atom_site_label_1
_geom_bond_atom_site_label_2
_geom_bond_distance
_geom_bond_site_symmetry_2
_geom_bond_publ_flag
Si1 O6 1.6178(12) . ?
Si1 O4 1.6196(12) . ?
Si1 O1 1.6253(12) . ?
Si1 C11 1.8361(17) . ?
C11 C12 1.395(2) . ?
C11 C16 1.396(2) . ?
C12 C13 1.393(3) . ?
C12 H12 0.9500 . ?
C13 C14 1.387(3) . ?
C13 H13 0.9500 . ?
C14 C15 1.379(3) . ?
C14 H14 0.9500 . ?
C15 C16 1.387(2) . ?
C15 H15 0.9500 . ?
C16 H16 0.9500 . ?
Si2 O2 1.6130(12) . ?
Si2 O1 1.6169(12) . ?
Si2 O7 1.6178(12) . ?
Si2 C21 1.8479(18) . ?
C21 C22 1.391(3) . ?
C21 C26 1.396(2) . ?
C22 C23 1.393(3) . ?
C22 H22 0.9500 . ?
C23 C24 1.374(3) . ?
C23 H23 0.9500 . ?
C24 C25 1.379(3) . ?
C24 H24 0.9500 . ?
C25 C26 1.392(3) . ?
C25 H25 0.9500 . ?
C26 H26 0.9500 . ?
Si3 O2 1.6067(12) . ?
Si3 O8 1.6124(13) . ?
Si3 O3 1.6243(13) . ?
Si3 C31 1.8401(19) . ?
C31 C32 1.378(3) . ?
C31 C36 1.403(3) . ?
C32 C33 1.404(4) . ?
C32 H32 0.9500 . ?
C33 C34 1.375(5) . ?
C33 H33 0.9500 . ?
C34 C35 1.360(4) . ?
C34 H34 0.9500 . ?
C35 C36 1.382(3) . ?
C35 H35 0.9500 . ?
C36 H36 0.9500 . ?
Si4 O5 1.6140(13) . ?
Si4 O3 1.6193(13) . ?
Si4 O4 1.6197(12) . ?
Si4 C41 1.8442(17) . ?
C41 C46 1.397(3) . ?
C41 C42 1.400(3) . ?
C42 C43 1.389(3) . ?
C42 H42 0.9500 . ?
C43 C44 1.380(3) . ?
C43 H43 0.9500 . ?
C44 C45 1.378(3) . ?
C44 H44 0.9500 . ?
C45 C46 1.389(3) . ?
C45 H45 0.9500 . ?
C46 H46 0.9500 . ?
Si5 O6 1.6149(12) . ?
Si5 O9 1.6174(13) . ?
Si5 O10 1.6178(12) . ?
Si5 C51 1.8495(17) . ?
C51 C56 1.393(2) . ?
C51 C52 1.394(3) . ?
C52 C53 1.393(3) . ?
C52 H52 0.9500 . ?
C53 C54 1.374(4) . ?
C53 H53 0.9500 . ?
C54 C55 1.380(3) . ?
C54 H54 0.9500 . ?
C55 C56 1.394(3) . ?
C55 H55 0.9500 . ?
C56 H56 0.9500 . ?
Si6 O11 1.6112(13) . ?
Si6 O10 1.6116(12) . ?
Si6 O5 1.6192(13) . ?
Si6 C61 1.8426(18) . ?
C61 C66 1.392(3) . ?
C61 C62 1.400(3) . ?
C62 C63 1.393(3) . ?
C62 H62 0.9500 . ?
C63 C64 1.372(5) . ?
C63 H63 0.9500 . ?
C64 C65 1.375(4) . ?
C64 H64 0.9500 . ?
C65 C66 1.392(3) . ?
C65 H65 0.9500 . ?
C66 H66 0.9500 . ?
Si7 O12 1.5981(13) . ?
Si7 O8 1.6173(13) . ?
Si7 O11 1.6213(13) . ?
Si7 C71 1.8472(18) . ?
C71 C72 1.388(3) . ?
C71 C76 1.395(3) . ?
C72 C73 1.389(3) . ?
C72 H72 0.9500 . ?
C73 C74 1.381(4) . ?
C73 H73 0.9500 . ?
C74 C75 1.374(4) . ?
C74 H74 0.9500 . ?
C75 C76 1.389(3) . ?
C75 H75 0.9500 . ?
C76 H76 0.9500 . ?
Si8 O13 1.6039(13) . ?
Si8 O9 1.6217(13) . ?
Si8 O7 1.6255(12) . ?
Si8 C81 1.8566(18) . ?
C81 C82 1.399(3) . ?
C81 C86 1.399(3) . ?
C82 C83 1.391(3) . ?
C82 H82 0.9500 . ?
C83 C84 1.387(3) . ?
C83 H83 0.9500 . ?
C84 C85 1.382(3) . ?
C84 H84 0.9500 . ?
C85 C86 1.390(3) . ?
C85 H85 0.9500 . ?
C86 H86 0.9500 . ?
Si9 O12 1.6215(13) . ?
Si9 C93 1.853(2) . ?
Si9 C95 1.857(2) . ?
Si9 C91 1.858(2) . ?
C91 C92 1.318(4) . ?
C91 H91 0.9500 . ?
C92 H92A 0.9500 . ?
C92 H92B 0.9500 . ?
C93 C94 1.319(4) . ?
C93 H93 0.9500 . ?
C94 H94A 0.9500 . ?
C94 H94B 0.9500 . ?
C95 C96 1.317(4) . ?
C95 H95 0.9500 . ?
C96 H96A 0.9500 . ?
C96 H96B 0.9500 . ?
Si10 O13 1.6434(13) . ?
Si10 C105 1.851(2) . ?
Si10 C103 1.851(2) . ?
Si10 C101 1.857(2) . ?
C101 C102 1.318(3) . ?
C101 H101 0.9500 . ?
C102 H10A 0.9500 . ?
C102 H10B 0.9500 . ?
C103 C104 1.319(3) . ?
C103 H103 0.9500 . ?
C104 H10C 0.9500 . ?
C104 H10D 0.9500 . ?
C105 C106 1.310(3) . ?
C105 H105 0.9500 . ?
C106 H10E 0.9500 . ?
C106 H10F 0.9500 . ?

loop_
_geom_torsion_atom_site_label_1
_geom_torsion_atom_site_label_2
_geom_torsion_atom_site_label_3
_geom_torsion_atom_site_label_4
_geom_torsion
_geom_torsion_site_symmetry_1
_geom_torsion_site_symmetry_2
_geom_torsion_site_symmetry_3
_geom_torsion_site_symmetry_4
_geom_torsion_publ_flag
O6 Si1 C11 C12 145.75(15) . . . . ?
O4 Si1 C11 C12 25.04(18) . . . . ?
O1 Si1 C11 C12 -94.57(16) . . . . ?
O6 Si1 C11 C16 -36.49(16) . . . . ?
O4 Si1 C11 C16 -157.20(13) . . . . ?
O1 Si1 C11 C16 83.19(15) . . . . ?
C16 C11 C12 C13 -0.4(3) . . . . ?
Si1 C11 C12 C13 177.38(16) . . . . ?
C11 C12 C13 C14 0.2(3) . . . . ?
C12 C13 C14 C15 0.5(3) . . . . ?
C13 C14 C15 C16 -0.9(3) . . . . ?
C14 C15 C16 C11 0.6(3) . . . . ?
C12 C11 C16 C15 0.0(3) . . . . ?
Si1 C11 C16 C15 -177.88(14) . . . . ?
O2 Si2 C21 C22 80.90(16) . . . . ?
O1 Si2 C21 C22 -158.83(15) . . . . ?
O7 Si2 C21 C22 -36.64(17) . . . . ?
O2 Si2 C21 C26 -93.98(16) . . . . ?
O1 Si2 C21 C26 26.29(17) . . . . ?
O7 Si2 C21 C26 148.48(15) . . . . ?
C26 C21 C22 C23 0.6(3) . . . . ?
Si2 C21 C22 C23 -174.53(18) . . . . ?
C21 C22 C23 C24 0.1(4) . . . . ?
C22 C23 C24 C25 -0.5(4) . . . . ?
C23 C24 C25 C26 0.3(3) . . . . ?
C24 C25 C26 C21 0.4(3) . . . . ?
C22 C21 C26 C25 -0.8(3) . . . . ?
Si2 C21 C26 C25 174.19(16) . . . . ?
O2 Si3 C31 C32 43.0(2) . . . . ?
O8 Si3 C31 C32 162.90(19) . . . . ?
O3 Si3 C31 C32 -77.7(2) . . . . ?
O2 Si3 C31 C36 -146.04(15) . . . . ?
O8 Si3 C31 C36 -26.15(18) . . . . ?
O3 Si3 C31 C36 93.24(17) . . . . ?
C36 C31 C32 C33 -2.0(4) . . . . ?
Si3 C31 C32 C33 169.1(2) . . . . ?
C31 C32 C33 C34 0.2(5) . . . . ?
C32 C33 C34 C35 1.8(5) . . . . ?
C33 C34 C35 C36 -2.0(4) . . . . ?
C34 C35 C36 C31 0.2(4) . . . . ?
C32 C31 C36 C35 1.8(3) . . . . ?
Si3 C31 C36 C35 -169.47(18) . . . . ?
O5 Si4 C41 C46 28.93(17) . . . . ?
O3 Si4 C41 C46 -90.32(15) . . . . ?
O4 Si4 C41 C46 150.12(14) . . . . ?
O5 Si4 C41 C42 -147.90(15) . . . . ?
O3 Si4 C41 C42 92.84(16) . . . . ?
O4 Si4 C41 C42 -26.72(17) . . . . ?
C46 C41 C42 C43 0.0(3) . . . . ?
Si4 C41 C42 C43 176.95(17) . . . . ?
C41 C42 C43 C44 -0.4(4) . . . . ?
C42 C43 C44 C45 0.5(3) . . . . ?
C43 C44 C45 C46 -0.2(3) . . . . ?
C44 C45 C46 C41 -0.2(3) . . . . ?
C42 C41 C46 C45 0.3(3) . . . . ?
Si4 C41 C46 C45 -176.59(15) . . . . ?
O6 Si5 C51 C56 0.87(18) . . . . ?
O9 Si5 C51 C56 -120.07(15) . . . . ?
O10 Si5 C51 C56 121.99(16) . . . . ?
O6 Si5 C51 C52 -178.98(16) . . . . ?
O9 Si5 C51 C52 60.08(18) . . . . ?
O10 Si5 C51 C52 -57.86(18) . . . . ?
C56 C51 C52 C53 -0.1(3) . . . . ?
Si5 C51 C52 C53 179.8(2) . . . . ?
C51 C52 C53 C54 -0.9(4) . . . . ?
C52 C53 C54 C55 0.8(4) . . . . ?
C53 C54 C55 C56 0.2(4) . . . . ?
C52 C51 C56 C55 1.0(3) . . . . ?
Si5 C51 C56 C55 -178.81(16) . . . . ?
C54 C55 C56 C51 -1.1(3) . . . . ?
O11 Si6 C61 C66 -135.24(15) . . . . ?
O10 Si6 C61 C66 -14.86(17) . . . . ?
O5 Si6 C61 C66 104.63(16) . . . . ?
O11 Si6 C61 C62 49.46(18) . . . . ?
O10 Si6 C61 C62 169.84(15) . . . . ?
O5 Si6 C61 C62 -70.67(17) . . . . ?
C66 C61 C62 C63 -1.4(3) . . . . ?
Si6 C61 C62 C63 174.02(17) . . . . ?
C61 C62 C63 C64 0.6(4) . . . . ?
C62 C63 C64 C65 0.3(4) . . . . ?
C63 C64 C65 C66 -0.3(4) . . . . ?
C62 C61 C66 C65 1.4(3) . . . . ?
Si6 C61 C66 C65 -174.04(16) . . . . ?
C64 C65 C66 C61 -0.5(3) . . . . ?
O12 Si7 C71 C72 155.24(16) . . . . ?
O8 Si7 C71 C72 35.71(18) . . . . ?
O11 Si7 C71 C72 -84.30(17) . . . . ?
O12 Si7 C71 C76 -24.72(19) . . . . ?
O8 Si7 C71 C76 -144.25(16) . . . . ?
O11 Si7 C71 C76 95.74(18) . . . . ?
C76 C71 C72 C73 -0.2(3) . . . . ?
Si7 C71 C72 C73 179.89(19) . . . . ?
C71 C72 C73 C74 0.2(4) . . . . ?
C72 C73 C74 C75 -0.6(4) . . . . ?
C73 C74 C75 C76 0.9(4) . . . . ?
C74 C75 C76 C71 -0.8(4) . . . . ?
C72 C71 C76 C75 0.5(3) . . . . ?
Si7 C71 C76 C75 -179.58(19) . . . . ?
O13 Si8 C81 C82 -99.63(16) . . . . ?
O9 Si8 C81 C82 140.09(15) . . . . ?
O7 Si8 C81 C82 19.00(18) . . . . ?
O13 Si8 C81 C86 83.14(16) . . . . ?
O9 Si8 C81 C86 -37.14(17) . . . . ?
O7 Si8 C81 C86 -158.23(14) . . . . ?
C86 C81 C82 C83 0.5(3) . . . . ?
Si8 C81 C82 C83 -176.80(17) . . . . ?
C81 C82 C83 C84 0.2(3) . . . . ?
C82 C83 C84 C85 -0.5(3) . . . . ?
C83 C84 C85 C86 0.2(3) . . . . ?
C84 C85 C86 C81 0.5(3) . . . . ?
C82 C81 C86 C85 -0.8(3) . . . . ?
Si8 C81 C86 C85 176.52(15) . . . . ?
O12 Si9 C91 C92 1.1(3) . . . . ?
C93 Si9 C91 C92 -120.2(2) . . . . ?
C95 Si9 C91 C92 117.8(2) . . . . ?
O12 Si9 C93 C94 3.9(3) . . . . ?
C95 Si9 C93 C94 -113.8(3) . . . . ?
C91 Si9 C93 C94 125.6(2) . . . . ?
O12 Si9 C95 C96 -2.4(3) . . . . ?
C93 Si9 C95 C96 116.9(2) . . . . ?
C91 Si9 C95 C96 -121.1(2) . . . . ?
O13 Si10 C101 C102 126.3(2) . . . . ?
C105 Si10 C101 C102 7.6(2) . . . . ?
C103 Si10 C101 C102 -116.0(2) . . . . ?
O13 Si10 C103 C104 140.04(19) . . . . ?
C105 Si10 C103 C104 -102.7(2) . . . . ?
C101 Si10 C103 C104 21.4(2) . . . . ?
O13 Si10 C105 C106 111.9(2) . . . . ?
C103 Si10 C105 C106 -5.1(2) . . . . ?
C101 Si10 C105 C106 -128.8(2) . . . . ?
O2 Si2 O1 Si1 -50.01(19) . . . . ?
O7 Si2 O1 Si1 68.74(18) . . . . ?
C21 Si2 O1 Si1 -169.19(16) . . . . ?
O6 Si1 O1 Si2 -48.30(19) . . . . ?
O4 Si1 O1 Si2 70.92(18) . . . . ?
C11 Si1 O1 Si2 -167.54(16) . . . . ?
O8 Si3 O2 Si2 130.8(2) . . . . ?
O3 Si3 O2 Si2 10.5(3) . . . . ?
C31 Si3 O2 Si2 -109.0(2) . . . . ?
O1 Si2 O2 Si3 -11.8(3) . . . . ?
O7 Si2 O2 Si3 -131.9(2) . . . . ?
C21 Si2 O2 Si3 109.2(2) . . . . ?
O5 Si4 O3 Si3 46.27(18) . . . . ?
O4 Si4 O3 Si3 -74.06(17) . . . . ?
C41 Si4 O3 Si3 166.76(15) . . . . ?
O2 Si3 O3 Si4 52.75(18) . . . . ?
O8 Si3 O3 Si4 -65.99(17) . . . . ?
C31 Si3 O3 Si4 175.95(16) . . . . ?
O6 Si1 O4 Si4 51.63(15) . . . . ?
O1 Si1 O4 Si4 -67.45(14) . . . . ?
C11 Si1 O4 Si4 171.80(12) . . . . ?
O5 Si4 O4 Si1 -49.08(15) . . . . ?
O3 Si4 O4 Si1 69.11(14) . . . . ?
C41 Si4 O4 Si1 -169.44(13) . . . . ?
O3 Si4 O5 Si6 -47.2(2) . . . . ?
O4 Si4 O5 Si6 71.7(2) . . . . ?
C41 Si4 O5 Si6 -169.0(2) . . . . ?
O11 Si6 O5 Si4 56.7(2) . . . . ?
O10 Si6 O5 Si4 -62.8(2) . . . . ?
C61 Si6 O5 Si4 178.0(2) . . . . ?
O9 Si5 O6 Si1 -50.4(2) . . . . ?
O10 Si5 O6 Si1 67.2(2) . . . . ?
C51 Si5 O6 Si1 -172.50(18) . . . . ?
O4 Si1 O6 Si5 -78.1(2) . . . . ?
O1 Si1 O6 Si5 40.1(2) . . . . ?
C11 Si1 O6 Si5 160.13(18) . . . . ?
O2 Si2 O7 Si8 114.22(13) . . . . ?
O1 Si2 O7 Si8 -5.65(15) . . . . ?
C21 Si2 O7 Si8 -128.23(13) . . . . ?
O13 Si8 O7 Si2 -174.89(12) . . . . ?
O9 Si8 O7 Si2 -58.12(14) . . . . ?
C81 Si8 O7 Si2 62.30(15) . . . . ?
O2 Si3 O8 Si7 -104.26(18) . . . . ?
O3 Si3 O8 Si7 15.3(2) . . . . ?
C31 Si3 O8 Si7 132.56(17) . . . . ?
O12 Si7 O8 Si3 157.62(16) . . . . ?
O11 Si7 O8 Si3 39.1(2) . . . . ?
C71 Si7 O8 Si3 -82.27(19) . . . . ?
O6 Si5 O9 Si8 -18.63(16) . . . . ?
O10 Si5 O9 Si8 -138.10(13) . . . . ?
C51 Si5 O9 Si8 103.04(14) . . . . ?
O13 Si8 O9 Si5 -167.46(13) . . . . ?
O7 Si8 O9 Si5 76.39(15) . . . . ?
C81 Si8 O9 Si5 -43.68(16) . . . . ?
O11 Si6 O10 Si5 -98.56(18) . . . . ?
O5 Si6 O10 Si5 21.1(2) . . . . ?
C61 Si6 O10 Si5 139.82(17) . . . . ?
O6 Si5 O10 Si6 -21.9(2) . . . . ?
O9 Si5 O10 Si6 96.80(18) . . . . ?
C51 Si5 O10 Si6 -142.99(17) . . . . ?
O10 Si6 O11 Si7 133.55(16) . . . . ?
O5 Si6 O11 Si7 13.66(19) . . . . ?
C61 Si6 O11 Si7 -106.02(18) . . . . ?
O12 Si7 O11 Si6 -177.44(16) . . . . ?
O8 Si7 O11 Si6 -58.46(19) . . . . ?
C71 Si7 O11 Si6 61.18(19) . . . . ?
O8 Si7 O12 Si9 -109.8(3) . . . . ?
O11 Si7 O12 Si9 9.1(3) . . . . ?
C71 Si7 O12 Si9 131.1(3) . . . . ?
C93 Si9 O12 Si7 70.0(3) . . . . ?
C95 Si9 O12 Si7 -169.8(3) . . . . ?
C91 Si9 O12 Si7 -52.1(3) . . . . ?
O9 Si8 O13 Si10 42.59(17) . . . . ?
O7 Si8 O13 Si10 161.30(14) . . . . ?
C81 Si8 O13 Si10 -78.76(17) . . . . ?
C105 Si10 O13 Si8 70.32(17) . . . . ?
C103 Si10 O13 Si8 -170.54(15) . . . . ?
C101 Si10 O13 Si8 -50.69(18) . . . . ?
